data_4348105
loop_
_publ_author_name
'Hayne, David J.'
'White, Jonathan M.'
'McLean, Catriona A.'
'Villemagne, Victor L.'
'Barnham, Kevin J.'
'Donnelly, Paul S.'

_publ_section_title
;
 Synthesis of Oxorhenium(V) and Oxotechnetium(V) Complexes That Bind to
 Amyloid-\b Plaques.
;
_journal_issue 16
_journal_name_full 'Inorganic chemistry'
_journal_page_first 7944
_journal_page_last 7953
_journal_paper_doi 10.1021/acs.inorgchem.6b00972
_journal_volume 55
_journal_year 2016
_chemical_formula_moiety '(C25 H23 N4 O4 Re) 2(C H Cl3)'
_chemical_formula_sum 'C27 H25 Cl6 N4 O4 Re'
_chemical_formula_weight 868.41
_space_group_crystal_system monoclinic
_space_group_IT_number 15
_space_group_name_Hall '-C 2yc'
_space_group_name_H-M_alt 'C 1 2/c 1'
_atom_sites_solution_hydrogens geom
_audit_creation_method SHELXL-2014/7
_cell_angle_alpha 90
_cell_angle_beta 103.953(2)
_cell_angle_gamma 90
_cell_formula_units_Z 8
_cell_length_a 28.6169(6)
_cell_length_b 15.2350(4)
_cell_length_c 14.5380(3)
_cell_measurement_reflns_used 4386
_cell_measurement_temperature 130.0(1)
_cell_measurement_theta_max 75.8890
_cell_measurement_theta_min 3.2760
_cell_volume 6151.2(2)
_computing_cell_refinement
;
CrysAlisPro, Agilent Technologies,
Version 1.171.36.28 (release 01-02-2013 CrysAlis171 .NET)
(compiled Feb  1 2013,16:14:44)
;
_computing_data_collection
;
CrysAlisPro, Agilent Technologies,
Version 1.171.36.28 (release 01-02-2013 CrysAlis171 .NET)
(compiled Feb  1 2013,16:14:44)
;
_computing_data_reduction
;
CrysAlisPro, Agilent Technologies,
Version 1.171.36.28 (release 01-02-2013 CrysAlis171 .NET)
(compiled Feb  1 2013,16:14:44)
;
_computing_structure_refinement 'SHELXL-2014/7 (Sheldrick, 2014)'
_diffrn_ambient_temperature 130.0(1)
_diffrn_measured_fraction_theta_full 0.989
_diffrn_measured_fraction_theta_max 0.955
_diffrn_measurement_device_type 'SuperNova, Dual, Cu at zero, Atlas'
_diffrn_measurement_method '\w scans'
_diffrn_radiation_monochromator mirror
_diffrn_radiation_source 'SuperNova (Cu) X-ray Source'
_diffrn_radiation_type 'Cu K\a'
_diffrn_radiation_wavelength 1.5418
_diffrn_reflns_av_R_equivalents 0.0242
_diffrn_reflns_av_unetI/netI 0.0354
_diffrn_reflns_Laue_measured_fraction_full 0.989
_diffrn_reflns_Laue_measured_fraction_max 0.955
_diffrn_reflns_limit_h_max 35
_diffrn_reflns_limit_h_min -35
_diffrn_reflns_limit_k_max 13
_diffrn_reflns_limit_k_min -18
_diffrn_reflns_limit_l_max 17
_diffrn_reflns_limit_l_min -12
_diffrn_reflns_number 10557
_diffrn_reflns_point_group_measured_fraction_full 0.989
_diffrn_reflns_point_group_measured_fraction_max 0.955
_diffrn_reflns_theta_full 67.684
_diffrn_reflns_theta_max 76.861
_diffrn_reflns_theta_min 3.183
_exptl_absorpt_coefficient_mu 12.874
_exptl_absorpt_correction_T_max 0.469
_exptl_absorpt_correction_T_min 0.116
_exptl_absorpt_correction_type gaussian
_exptl_absorpt_process_details
;
CrysAlisPro, Agilent Technologies,
Version 1.171.36.28 (release 01-02-2013 CrysAlis171 .NET)
(compiled Feb  1 2013,16:14:44)
Numerical absorption correction based on gaussian integration over
			a multifaceted crystal model
;
_exptl_crystal_colour brown
_exptl_crystal_density_diffrn 1.875
_exptl_crystal_description block
_exptl_crystal_F_000 3392
_exptl_crystal_size_max 0.1854
_exptl_crystal_size_mid 0.1688
_exptl_crystal_size_min 0.0720
_refine_diff_density_max 1.321
_refine_diff_density_min -1.547
_refine_diff_density_rms 0.093
_refine_ls_extinction_method none
_refine_ls_goodness_of_fit_ref 1.035
_refine_ls_hydrogen_treatment constr
_refine_ls_matrix_type full
_refine_ls_number_parameters 355
_refine_ls_number_reflns 6215
_refine_ls_number_restraints 15
_refine_ls_restrained_S_all 1.035
_refine_ls_R_factor_all 0.0533
_refine_ls_R_factor_gt 0.0426
_refine_ls_shift/su_max 0.001
_refine_ls_shift/su_mean 0.000
_refine_ls_structure_factor_coef Fsqd
_refine_ls_weighting_details 'w=1/[\s^2^(Fo^2^)+(0.0492P)^2^+25.4598P] where P=(Fo^2^+2Fc^2^)/3'
_refine_ls_weighting_scheme calc
_refine_ls_wR_factor_gt 0.1051
_refine_ls_wR_factor_ref 0.1143
_reflns_Friedel_coverage 0.000
_reflns_number_gt 5047
_reflns_number_total 6215
_reflns_threshold_expression 'I > 2\s(I)'
_cod_data_source_file ic6b00972_si_002.cif
_cod_data_source_block shelx
_cod_original_sg_symbol_H-M 'C 2/c'
_cod_database_code 4348105
_shelx_shelxl_version_number 2014/7
_shelx_space_group_comment
;
The symmetry employed for this shelxl refinement is uniquely defined
by the following loop, which should always be used as a source of
symmetry information in preference to the above space-group names.
They are only intended as comments.
;

loop_
_space_group_symop_operation_xyz
'x, y, z'
'-x, y, -z+1/2'
'x+1/2, y+1/2, z'
'-x+1/2, y+1/2, -z+1/2'
'-x, -y, -z'
'x, -y, z-1/2'
'-x+1/2, -y+1/2, -z'
'x+1/2, -y+1/2, z-1/2'

loop_
_atom_site_label
_atom_site_type_symbol
_atom_site_fract_x
_atom_site_fract_y
_atom_site_fract_z
_atom_site_U_iso_or_equiv
_atom_site_adp_type
_atom_site_occupancy
_atom_site_site_symmetry_order
_atom_site_calc_flag
_atom_site_refinement_flags_posn
_atom_site_refinement_flags_adp
_atom_site_refinement_flags_occupancy
_atom_site_disorder_assembly
_atom_site_disorder_group
C2 C 0.1701(2) 0.5720(5) 0.2489(5) 0.0634(16) Uani 1 1 d . . . . .
C1 C 0.2056(2) 0.5305(4) 0.3191(4) 0.0581(14) Uani 1 1 d . . . . .
C6 C 0.2271(3) 0.5759(5) 0.4011(5) 0.0725(19) Uani 1 1 d . . . . .
H6 H 0.2498 0.5478 0.4487 0.087 Uiso 1 1 calc R U . . .
C5 C 0.2152(4) 0.6624(6) 0.4127(6) 0.090(3) Uani 1 1 d . . . . .
H5 H 0.2304 0.6923 0.4675 0.108 Uiso 1 1 calc R U . . .
C4 C 0.1810(4) 0.7052(6) 0.3437(7) 0.091(3) Uani 1 1 d . . . . .
H4 H 0.1734 0.7636 0.3516 0.109 Uiso 1 1 calc R U . . .
C3 C 0.1583(3) 0.6602(5) 0.2635(6) 0.077(2) Uani 1 1 d . . . . .
H3 H 0.1347 0.6883 0.2178 0.092 Uiso 1 1 calc R U . . .
C7 C 0.1430(2) 0.5306(5) 0.1596(5) 0.0672(17) Uani 1 1 d . . . . .
C8 C 0.1291(2) 0.4127(6) 0.0452(4) 0.0715(19) Uani 1 1 d . . . . .
H8A H 0.1414 0.4304 -0.0086 0.086 Uiso 1 1 calc R U . . .
H8B H 0.0962 0.4334 0.0350 0.086 Uiso 1 1 calc R U . . .
C9 C 0.1304(2) 0.3143(6) 0.0543(4) 0.070(2) Uani 1 1 d . . . . .
H9A H 0.1014 0.2933 0.0703 0.084 Uiso 1 1 calc R U . . .
H9B H 0.1325 0.2877 -0.0051 0.084 Uiso 1 1 calc R U . . .
C10 C 0.1772(2) 0.2074(5) 0.1657(4) 0.0642(17) Uani 1 1 d . . . . .
C11 C 0.2140(2) 0.2005(4) 0.2576(4) 0.0602(14) Uani 1 1 d . . . . .
C12 C 0.2256(3) 0.1255(5) 0.3112(6) 0.0716(18) Uani 1 1 d . . . . .
H12 H 0.2105 0.0724 0.2913 0.086 Uiso 1 1 calc R U . . .
C13 C 0.2608(3) 0.1313(5) 0.3965(6) 0.079(2) Uani 1 1 d . . . . .
H13 H 0.2684 0.0813 0.4338 0.095 Uiso 1 1 calc R U . . .
C14 C 0.2848(2) 0.2089(6) 0.4275(5) 0.0718(19) Uani 1 1 d D . . . .
C15 C 0.2697(2) 0.2821(5) 0.3711(4) 0.0614(15) Uani 1 1 d . . . . .
H15 H 0.2836 0.3362 0.3908 0.074 Uiso 1 1 calc R U . . .
C16 C 0.3245(3) 0.2256(5) 0.5160(5) 0.059(2) Uani 0.828(10) 1 d D U P A 1
H16 H 0.3336 0.2830 0.5333 0.071 Uiso 0.828(10) 1 calc R U P A 1
C17 C 0.3465(3) 0.1601(5) 0.5689(5) 0.0571(18) Uani 0.828(10) 1 d D U P A 1
H17 H 0.3374 0.1029 0.5504 0.069 Uiso 0.828(10) 1 calc R U P A 1
C16A C 0.3163(9) 0.1719(19) 0.5180(13) 0.056(3) Uani 0.172(10) 1 d D U P A 2
H16A H 0.3124 0.1130 0.5315 0.067 Uiso 0.172(10) 1 calc R U P A 2
C17A C 0.3490(9) 0.2176(18) 0.5793(17) 0.059(3) Uani 0.172(10) 1 d D U P A 2
H17A H 0.3495 0.2784 0.5740 0.070 Uiso 0.172(10) 1 calc R U P A 2
C18 C 0.3848(2) 0.1736(6) 0.6560(5) 0.078(2) Uani 1 1 d D . . . .
C19 C 0.4011(2) 0.2585(6) 0.6944(5) 0.076(2) Uani 1 1 d . . . . .
H19 H 0.3869 0.3092 0.6647 0.091 Uiso 1 1 calc R U . . .
C20 C 0.4379(2) 0.2644(5) 0.7752(5) 0.0685(17) Uani 1 1 d . . . . .
H20 H 0.4488 0.3189 0.8002 0.082 Uiso 1 1 calc R U . . .
C21 C 0.4588(2) 0.1863(5) 0.8194(4) 0.0634(15) Uani 1 1 d . . . . .
C22 C 0.4420(3) 0.1057(5) 0.7803(6) 0.0752(19) Uani 1 1 d . . . . .
H22 H 0.4556 0.0543 0.8095 0.090 Uiso 1 1 calc R U . . .
C23 C 0.4066(3) 0.1008(6) 0.7014(6) 0.081(2) Uani 1 1 d . . . . .
H23 H 0.3965 0.0458 0.6767 0.097 Uiso 1 1 calc R U . . .
C24 C 0.5148(3) 0.1115(6) 0.9498(7) 0.101(3) Uani 1 1 d . . . . .
H24A H 0.4905 0.0814 0.9731 0.151 Uiso 1 1 calc R U . . .
H24B H 0.5412 0.1267 1.0019 0.151 Uiso 1 1 calc R U . . .
H24C H 0.5262 0.0739 0.9068 0.151 Uiso 1 1 calc R U . . .
C25 C 0.5113(3) 0.2720(7) 0.9455(5) 0.091(3) Uani 1 1 d . . . . .
H25A H 0.5228 0.3084 0.9017 0.137 Uiso 1 1 calc R U . . .
H25B H 0.5370 0.2614 1.0005 0.137 Uiso 1 1 calc R U . . .
H25C H 0.4853 0.3011 0.9641 0.137 Uiso 1 1 calc R U . . .
C27 C 0.5247(5) 0.1603(9) 0.2226(9) 0.062(3) Uani 0.5 1 d . . P B -1
N1 N 0.15913(18) 0.4514(4) 0.1338(3) 0.0618(13) Uani 1 1 d . . . . .
N2 N 0.17322(17) 0.2907(4) 0.1302(3) 0.0623(14) Uani 1 1 d . . . . .
N3 N 0.23584(16) 0.2774(4) 0.2894(3) 0.0570(12) Uani 1 1 d . . . . .
N4 N 0.4947(2) 0.1900(5) 0.9010(4) 0.0777(16) Uani 1 1 d . . . . .
O2 O 0.22060(14) 0.4475(3) 0.3140(3) 0.0573(9) Uani 1 1 d . . . . .
O3 O 0.1071(2) 0.5672(4) 0.1115(4) 0.0980(19) Uani 1 1 d . . . . .
O1 O 0.26173(15) 0.4041(3) 0.1450(3) 0.0630(11) Uani 1 1 d . . . . .
O4 O 0.15234(18) 0.1443(4) 0.1305(4) 0.0810(14) Uani 1 1 d . . . . .
Re1 Re 0.21590(2) 0.38193(2) 0.19610(2) 0.05208(10) Uani 1 1 d . . . . .
Cl1 Cl 0.53794(9) 0.12671(18) 0.33365(17) 0.1056(7) Uani 1 1 d . . . B -1
Cl2 Cl 0.5331(2) 0.2720(3) 0.2192(5) 0.1203(18) Uani 0.5 1 d . . P B -1

loop_
_atom_site_aniso_label
_atom_site_aniso_U_11
_atom_site_aniso_U_22
_atom_site_aniso_U_33
_atom_site_aniso_U_23
_atom_site_aniso_U_13
_atom_site_aniso_U_12
C2 0.060(3) 0.070(4) 0.069(4) 0.009(3) 0.033(3) -0.011(3)
C1 0.060(3) 0.065(4) 0.056(3) 0.001(3) 0.027(3) -0.010(3)
C6 0.084(5) 0.078(5) 0.065(4) -0.014(3) 0.036(3) -0.024(4)
C5 0.125(7) 0.084(6) 0.080(5) -0.029(4) 0.062(5) -0.033(5)
C4 0.120(7) 0.076(5) 0.103(6) -0.006(5) 0.076(6) -0.012(5)
C3 0.083(5) 0.069(4) 0.098(5) 0.017(4) 0.059(4) -0.002(4)
C7 0.058(3) 0.070(4) 0.076(4) 0.019(3) 0.020(3) -0.007(3)
C8 0.052(3) 0.121(6) 0.040(3) 0.003(3) 0.007(2) -0.008(4)
C9 0.046(3) 0.124(6) 0.037(3) -0.015(3) 0.005(2) -0.022(3)
C10 0.056(3) 0.087(5) 0.058(3) -0.024(3) 0.029(3) -0.012(3)
C11 0.061(3) 0.065(4) 0.062(3) -0.003(3) 0.031(3) 0.004(3)
C12 0.067(4) 0.070(4) 0.090(5) -0.006(4) 0.043(4) 0.008(3)
C13 0.075(4) 0.092(6) 0.085(5) 0.027(4) 0.045(4) 0.043(4)
C14 0.064(4) 0.095(6) 0.063(4) 0.005(4) 0.028(3) 0.033(4)
C15 0.055(3) 0.089(5) 0.044(3) -0.005(3) 0.020(2) 0.014(3)
C16 0.062(4) 0.054(5) 0.072(4) 0.010(4) 0.037(3) 0.017(4)
C17 0.058(4) 0.052(4) 0.067(4) -0.002(3) 0.025(3) 0.006(3)
C16A 0.059(6) 0.051(7) 0.069(6) 0.012(6) 0.038(6) 0.021(6)
C17A 0.059(6) 0.056(6) 0.068(6) -0.006(6) 0.028(6) 0.003(6)
C18 0.054(3) 0.128(7) 0.060(4) -0.018(4) 0.030(3) -0.011(4)
C19 0.060(4) 0.114(6) 0.060(4) 0.014(4) 0.026(3) 0.020(4)
C20 0.061(3) 0.086(5) 0.062(4) 0.002(3) 0.020(3) 0.009(3)
C21 0.057(3) 0.082(5) 0.057(3) 0.005(3) 0.025(3) 0.004(3)
C22 0.080(4) 0.075(5) 0.084(5) 0.002(4) 0.045(4) -0.004(4)
C23 0.073(4) 0.099(6) 0.081(5) 0.003(4) 0.037(4) -0.006(4)
C24 0.088(5) 0.133(8) 0.090(6) 0.038(5) 0.039(5) 0.044(5)
C25 0.072(5) 0.130(8) 0.068(5) -0.003(5) 0.008(4) -0.004(5)
C27 0.067(7) 0.066(8) 0.055(6) 0.004(6) 0.020(5) -0.005(6)
N1 0.054(3) 0.089(4) 0.044(2) 0.001(2) 0.015(2) -0.012(3)
N2 0.053(3) 0.098(4) 0.038(2) -0.009(2) 0.0143(19) -0.011(3)
N3 0.049(2) 0.076(3) 0.048(2) -0.009(2) 0.0160(19) 0.004(2)
N4 0.068(3) 0.091(5) 0.072(4) 0.011(3) 0.014(3) 0.017(3)
O2 0.053(2) 0.070(3) 0.048(2) -0.0042(18) 0.0098(16) -0.0061(19)
O3 0.083(4) 0.087(4) 0.110(4) 0.038(3) -0.004(3) 0.000(3)
O1 0.058(2) 0.081(3) 0.054(2) -0.004(2) 0.0214(18) -0.016(2)
O4 0.074(3) 0.083(3) 0.092(3) -0.032(3) 0.030(3) -0.021(3)
Re1 0.04437(14) 0.07471(19) 0.03781(13) -0.00506(11) 0.01118(9) -0.00951(11)
Cl1 0.0943(14) 0.135(2) 0.0804(13) 0.0041(12) 0.0068(11) -0.0116(13)
Cl2 0.135(4) 0.067(3) 0.172(5) 0.002(3) 0.063(4) -0.002(3)

loop_
_atom_type_symbol
_atom_type_description
_atom_type_scat_dispersion_real
_atom_type_scat_dispersion_imag
_atom_type_scat_source
C C 0.0181 0.0091 'International Tables Vol C Tables 4.2.6.8 and 6.1.1.4'
H H 0.0000 0.0000 'International Tables Vol C Tables 4.2.6.8 and 6.1.1.4'
N N 0.0311 0.0180 'International Tables Vol C Tables 4.2.6.8 and 6.1.1.4'
O O 0.0492 0.0322 'International Tables Vol C Tables 4.2.6.8 and 6.1.1.4'
Re Re -5.2083 5.8923 'International Tables Vol C Tables 4.2.6.8 and 6.1.1.4'
Cl Cl 0.3639 0.7018 'International Tables Vol C Tables 4.2.6.8 and 6.1.1.4'

loop_
_geom_angle_atom_site_label_1
_geom_angle_atom_site_label_2
_geom_angle_atom_site_label_3
_geom_angle
C1 C2 C3 118.4(7)
C1 C2 C7 125.3(6)
C3 C2 C7 116.2(7)
O2 C1 C6 115.8(6)
O2 C1 C2 124.7(6)
C6 C1 C2 119.6(7)
C5 C6 C1 120.5(8)
C6 C5 C4 120.9(8)
C3 C4 C5 119.1(8)
C4 C3 C2 121.4(8)
O3 C7 N1 122.1(7)
O3 C7 C2 119.6(7)
N1 C7 C2 118.2(6)
N1 C8 C9 108.7(5)
N2 C9 C8 107.9(5)
O4 C10 N2 125.6(7)
O4 C10 C11 122.0(7)
N2 C10 C11 112.3(6)
N3 C11 C12 119.7(6)
N3 C11 C10 114.4(6)
C12 C11 C10 125.9(7)
C11 C12 C13 118.2(7)
C14 C13 C12 122.4(7)
C13 C14 C15 115.7(7)
C13 C14 C16A 96.2(13)
C15 C14 C16A 148.0(14)
C13 C14 C16 128.9(7)
C15 C14 C16 115.4(7)
N3 C15 C14 122.4(7)
C17 C16 C14 121.4(7)
C16 C17 C18 123.0(7)
C17A C16A C14 124.4(16)
C16A C17A C18 121.2(14)
C23 C18 C19 118.3(7)
C23 C18 C17 117.5(8)
C19 C18 C17 124.2(8)
C23 C18 C17A 152.4(14)
C19 C18 C17A 89.2(13)
C20 C19 C18 119.9(8)
C19 C20 C21 119.0(8)
N4 C21 C22 120.3(7)
N4 C21 C20 120.3(7)
C22 C21 C20 119.4(7)
C23 C22 C21 121.0(8)
C22 C23 C18 122.3(9)
Cl1 C27 Cl2 109.6(8)
C7 N1 C8 114.9(6)
C7 N1 Re1 129.8(4)
C8 N1 Re1 115.3(5)
C10 N2 C9 119.1(6)
C10 N2 Re1 119.6(4)
C9 N2 Re1 120.1(5)
C15 N3 C11 121.5(6)
C15 N3 Re1 124.2(5)
C11 N3 Re1 114.1(4)
C21 N4 C25 121.6(7)
C21 N4 C24 121.3(8)
C25 N4 C24 116.8(7)
C1 O2 Re1 124.9(4)
O1 Re1 N2 112.9(2)
O1 Re1 O2 112.67(19)
N2 Re1 O2 134.24(18)
O1 Re1 N1 109.4(2)
N2 Re1 N1 78.8(2)
O2 Re1 N1 90.20(19)
O1 Re1 N3 108.6(2)
N2 Re1 N3 79.3(2)
O2 Re1 N3 82.52(18)
N1 Re1 N3 141.09(19)

loop_
_geom_bond_atom_site_label_1
_geom_bond_atom_site_label_2
_geom_bond_distance
C2 C1 1.405(9)
C2 C3 1.413(10)
C2 C7 1.483(10)
C1 O2 1.343(8)
C1 C6 1.387(9)
C6 C5 1.382(12)
C5 C4 1.384(13)
C4 C3 1.373(12)
C7 O3 1.229(8)
C7 N1 1.376(9)
C8 N1 1.488(8)
C8 C9 1.505(11)
C9 N2 1.482(7)
C10 O4 1.230(8)
C10 N2 1.365(9)
C10 C11 1.492(9)
C11 N3 1.355(8)
C11 C12 1.379(10)
C12 C13 1.398(12)
C13 C14 1.388(11)
C14 C15 1.388(10)
C14 C16A 1.514(11)
C14 C16 1.518(10)
C15 N3 1.342(7)
C16 C17 1.323(9)
C17 C18 1.476(10)
C16A C17A 1.323(10)
C17A C18 1.481(11)
C18 C23 1.362(12)
C18 C19 1.442(12)
C19 C20 1.377(10)
C20 C21 1.414(10)
C21 N4 1.370(9)
C21 C22 1.390(10)
C22 C23 1.336(12)
C24 N4 1.438(10)
C25 N4 1.435(11)
C27 Cl1 1.648(12)
C27 Cl2 1.721(14)
N1 Re1 1.967(6)
N2 Re1 1.943(5)
N3 Re1 2.080(5)
O2 Re1 1.961(4)
O1 Re1 1.690(4)

loop_
_geom_torsion_atom_site_label_1
_geom_torsion_atom_site_label_2
_geom_torsion_atom_site_label_3
_geom_torsion_atom_site_label_4
_geom_torsion
C3 C2 C1 O2 -179.3(5)
C7 C2 C1 O2 1.2(9)
C3 C2 C1 C6 1.7(8)
C7 C2 C1 C6 -177.8(6)
O2 C1 C6 C5 178.5(6)
C2 C1 C6 C5 -2.4(9)
C1 C6 C5 C4 1.2(11)
C6 C5 C4 C3 0.8(11)
C5 C4 C3 C2 -1.6(10)
C1 C2 C3 C4 0.4(9)
C7 C2 C3 C4 179.9(6)
C1 C2 C7 O3 167.1(6)
C3 C2 C7 O3 -12.4(9)
C1 C2 C7 N1 -12.4(9)
C3 C2 C7 N1 168.1(5)
N1 C8 C9 N2 -19.6(6)
O4 C10 C11 N3 -175.6(5)
N2 C10 C11 N3 1.0(7)
O4 C10 C11 C12 2.3(9)
N2 C10 C11 C12 178.8(5)
N3 C11 C12 C13 -1.6(9)
C10 C11 C12 C13 -179.3(5)
C11 C12 C13 C14 -1.3(9)
C12 C13 C14 C15 3.6(9)
C12 C13 C14 C16A -179.5(13)
C12 C13 C14 C16 -178.1(6)
C13 C14 C15 N3 -3.3(8)
C16A C14 C15 N3 -177(2)
C16 C14 C15 N3 178.1(5)
C13 C14 C16 C17 10.7(11)
C15 C14 C16 C17 -171.0(6)
C14 C16 C17 C18 -179.2(6)
C13 C14 C16A C17A 179(3)
C15 C14 C16A C17A -7(5)
C14 C16A C17A C18 -168(2)
C16 C17 C18 C23 -176.3(7)
C16 C17 C18 C19 2.2(10)
C16A C17A C18 C23 6(5)
C16A C17A C18 C19 -174(3)
C23 C18 C19 C20 -0.1(9)
C17 C18 C19 C20 -178.6(6)
C17A C18 C19 C20 179.8(14)
C18 C19 C20 C21 -0.4(9)
C19 C20 C21 N4 -178.5(6)
C19 C20 C21 C22 0.3(9)
N4 C21 C22 C23 179.2(7)
C20 C21 C22 C23 0.3(10)
C21 C22 C23 C18 -0.9(11)
C19 C18 C23 C22 0.8(10)
C17 C18 C23 C22 179.3(6)
C17A C18 C23 C22 -179(3)
O3 C7 N1 C8 -1.6(9)
C2 C7 N1 C8 177.9(5)
O3 C7 N1 Re1 178.1(5)
C2 C7 N1 Re1 -2.3(8)
C9 C8 N1 C7 -146.7(5)
C9 C8 N1 Re1 33.5(6)
O4 C10 N2 C9 12.3(9)
C11 C10 N2 C9 -164.1(5)
O4 C10 N2 Re1 179.9(5)
C11 C10 N2 Re1 3.5(6)
C8 C9 N2 C10 166.7(5)
C8 C9 N2 Re1 -0.8(6)
C14 C15 N3 C11 0.7(8)
C14 C15 N3 Re1 -174.4(4)
C12 C11 N3 C15 1.9(8)
C10 C11 N3 C15 179.9(5)
C12 C11 N3 Re1 177.5(4)
C10 C11 N3 Re1 -4.6(6)
C22 C21 N4 C25 -177.1(6)
C20 C21 N4 C25 1.7(10)
C22 C21 N4 C24 -1.9(10)
C20 C21 N4 C24 176.9(6)
C6 C1 O2 Re1 -156.9(4)
C2 C1 O2 Re1 24.1(7)
